data_4113350
loop_
_publ_author_name
'Nermeen W. Aboelella'
'Sergey V. Kryatov'
'Benjamin F. Gherman'
'William W. Brennessel'
'Victor G. Young'
'Ritimukta Sarangi'
'Elena V. Rybak-Akimova'
'Keith O. Hodgson'
'Britt Hedman'
'Edward I. Solomon'
'Christopher J. Cramer'
'William B. Tolman'

_publ_section_title
;
 Dioxygen Activation at a Single Copper Site: Structure, Bonding, and
 Mechanism of Formation of 1:1 Cu-O2 Adducts
;
_journal_name_full 'Journal of the American Chemical Society'
_journal_page_first 16896
_journal_page_last 16911
_journal_paper_doi 10.1021/ja045678j
_journal_volume 126
_journal_year 2004
_chemical_compound_source 'Nermeen W. Aboelella'
_chemical_formula_moiety 'C66 H86 Cu2 N6'
_chemical_formula_sum 'C66 H86 Cu2 N6'
_chemical_formula_weight 1090.49
_chemical_name_common 04027
_chemical_name_systematic
; 
 ? 
;
_space_group_IT_number 114
_symmetry_cell_setting tetragonal
_symmetry_space_group_name_Hall 'P -4 2n'
_symmetry_space_group_name_H-M 'P -4 21 c'
_atom_sites_solution_hydrogens geom
_atom_sites_solution_primary direct
_atom_sites_solution_secondary difmap
_audit_creation_method SHELXL-97
_cell_angle_alpha 90.00
_cell_angle_beta 90.00
_cell_angle_gamma 90.00
_cell_formula_units_Z 4
_cell_length_a 16.6331(8)
_cell_length_b 16.6331(8)
_cell_length_c 23.423(2)
_cell_measurement_reflns_used 3886
_cell_measurement_temperature 173(2)
_cell_measurement_theta_max 24.23
_cell_measurement_theta_min 2.45
_cell_volume 6480.2(7)
_computing_cell_refinement 'SAINT, Bruker'
_computing_data_collection 'SMART, Bruker'
_computing_data_reduction 'SAINT, Bruker'
_computing_molecular_graphics 'SHELXTL, Bruker'
_computing_publication_material 'Bruker SHELXTL'
_computing_structure_refinement 'SHELXL-97 (Sheldrick, 1997)'
_computing_structure_solution SIR97
_diffrn_ambient_temperature 173(2)
_diffrn_measured_fraction_theta_full 0.999
_diffrn_measured_fraction_theta_max 0.999
_diffrn_measurement_device_type 'Bruker SMART Platform CCD'
_diffrn_measurement_method 'area detector, omega scans'
_diffrn_radiation_monochromator graphite
_diffrn_radiation_source 'normal-focus sealed tube'
_diffrn_radiation_type MoK\a
_diffrn_radiation_wavelength 0.71073
_diffrn_reflns_av_R_equivalents 0.0701
_diffrn_reflns_av_sigmaI/netI 0.0469
_diffrn_reflns_limit_h_max 19
_diffrn_reflns_limit_h_min -19
_diffrn_reflns_limit_k_max 18
_diffrn_reflns_limit_k_min -19
_diffrn_reflns_limit_l_max 24
_diffrn_reflns_limit_l_min -27
_diffrn_reflns_number 39518
_diffrn_reflns_theta_full 25.09
_diffrn_reflns_theta_max 25.09
_diffrn_reflns_theta_min 1.50
_exptl_absorpt_coefficient_mu 0.697
_exptl_absorpt_correction_T_max 1.000000
_exptl_absorpt_correction_T_min 0.874508
_exptl_absorpt_correction_type multi-scan
_exptl_absorpt_process_details 'SADABS, R. Blessing, 1995'
_exptl_crystal_colour purple
_exptl_crystal_density_diffrn 1.118
_exptl_crystal_density_meas 0
_exptl_crystal_description prizm
_exptl_crystal_F_000 2328
_exptl_crystal_size_max 0.37
_exptl_crystal_size_mid 0.25
_exptl_crystal_size_min 0.19
_refine_diff_density_max 0.357
_refine_diff_density_min -0.369
_refine_diff_density_rms 0.047
_refine_ls_abs_structure_details 'Flack H D (1983), Acta Cryst. A39, 876-881'
_refine_ls_abs_structure_Flack 0.008(14)
_refine_ls_extinction_method none
_refine_ls_goodness_of_fit_ref 1.059
_refine_ls_hydrogen_treatment riding
_refine_ls_matrix_type full
_refine_ls_number_parameters 344
_refine_ls_number_reflns 5759
_refine_ls_number_restraints 1
_refine_ls_restrained_S_all 1.060
_refine_ls_R_factor_all 0.0505
_refine_ls_R_factor_gt 0.0387
_refine_ls_shift/su_max 0.001
_refine_ls_shift/su_mean 0.000
_refine_ls_structure_factor_coef Fsqd
_refine_ls_weighting_details 'calc w=1/[\s^2^(Fo^2^)+(0.0495P)^2^+0.2792P] where P=(Fo^2^+2Fc^2^)/3'
_refine_ls_weighting_scheme calc
_refine_ls_wR_factor_gt 0.0886
_refine_ls_wR_factor_ref 0.0935
_reflns_number_gt 4822
_reflns_number_total 5759
_reflns_threshold_expression >2sigma(I)
_cod_data_source_file ja045678jsi20040719_105231_1.cif
_cod_data_source_block 04027m
_cod_original_cell_volume 6480.2(8)
_cod_database_code 4113350

loop_
_symmetry_equiv_pos_as_xyz
'x, y, z'
'-x, -y, z'
'x+1/2, -y+1/2, -z+1/2'
'-x+1/2, y+1/2, -z+1/2'
'y+1/2, x+1/2, z+1/2'
'-y+1/2, -x+1/2, z+1/2'
'-y, x, -z'
'y, -x, -z'

loop_
_atom_site_label
_atom_site_type_symbol
_atom_site_fract_x
_atom_site_fract_y
_atom_site_fract_z
_atom_site_U_iso_or_equiv
_atom_site_adp_type
_atom_site_occupancy
_atom_site_symmetry_multiplicity
_atom_site_calc_flag
_atom_site_refinement_flags
Cu1 Cu 0.78481(2) 0.23215(2) 0.381640(16) 0.03016(11) Uani 1 1 d .
N1 N 0.75554(14) 0.23674(14) 0.30046(10) 0.0305(6) Uani 1 1 d .
N2 N 0.71217(15) 0.15149(14) 0.40567(10) 0.0264(5) Uani 1 1 d .
N3 N 0.85885(17) 0.30959(16) 0.40222(11) 0.0386(7) Uani 1 1 d .
C1 C 0.6770(2) 0.1972(2) 0.21724(13) 0.0439(9) Uani 1 1 d .
H1A H 0.6636 0.2527 0.2069 0.066 Uiso 1 1 calc R
H1B H 0.6311 0.1622 0.2090 0.066 Uiso 1 1 calc R
H1C H 0.7237 0.1795 0.1951 0.066 Uiso 1 1 calc R
C2 C 0.69652(18) 0.19309(18) 0.28003(13) 0.0312(7) Uani 1 1 d .
C3 C 0.64813(18) 0.14284(18) 0.31361(13) 0.0304(7) Uani 1 1 d .
H3 H 0.6041 0.1186 0.2943 0.036 Uiso 1 1 calc R
C4 C 0.65547(16) 0.12322(16) 0.37163(12) 0.0259(7) Uani 1 1 d .
C5 C 0.5929(2) 0.0662(2) 0.39556(14) 0.0393(8) Uani 1 1 d .
H5A H 0.6177 0.0137 0.4029 0.059 Uiso 1 1 calc R
H5B H 0.5491 0.0598 0.3679 0.059 Uiso 1 1 calc R
H5C H 0.5715 0.0880 0.4313 0.059 Uiso 1 1 calc R
C6 C 0.80207(18) 0.28900(19) 0.26455(12) 0.0321(7) Uani 1 1 d .
C7 C 0.87444(19) 0.2613(2) 0.24104(14) 0.0389(8) Uani 1 1 d .
C8 C 0.9241(2) 0.3163(2) 0.21412(16) 0.0535(10) Uani 1 1 d .
H8 H 0.9740 0.2987 0.1988 0.064 Uiso 1 1 calc R
C9 C 0.9027(2) 0.3959(3) 0.20910(17) 0.0589(11) Uani 1 1 d .
H9 H 0.9376 0.4327 0.1904 0.071 Uiso 1 1 calc R
C10 C 0.8309(2) 0.4223(2) 0.23109(17) 0.0528(10) Uani 1 1 d .
H10 H 0.8164 0.4772 0.2271 0.063 Uiso 1 1 calc R
C11 C 0.7788(2) 0.3698(2) 0.25919(14) 0.0389(8) Uani 1 1 d .
C12 C 0.8985(2) 0.1740(2) 0.24621(16) 0.0463(9) Uani 1 1 d .
H12 H 0.8486 0.1420 0.2530 0.056 Uiso 1 1 calc R
C13 C 0.9536(3) 0.1617(3) 0.29696(17) 0.0618(11) Uani 1 1 d .
H13A H 1.0021 0.1945 0.2922 0.093 Uiso 1 1 calc R
H13B H 0.9687 0.1049 0.2995 0.093 Uiso 1 1 calc R
H13C H 0.9256 0.1778 0.3320 0.093 Uiso 1 1 calc R
C14 C 0.9391(3) 0.1408(3) 0.1919(2) 0.0730(13) Uani 1 1 d .
H14A H 0.9057 0.1530 0.1586 0.110 Uiso 1 1 calc R
H14B H 0.9454 0.0824 0.1954 0.110 Uiso 1 1 calc R
H14C H 0.9921 0.1658 0.1873 0.110 Uiso 1 1 calc R
C15 C 0.7001(2) 0.4007(2) 0.28251(16) 0.0501(9) Uani 1 1 d U
H15 H 0.6681 0.3532 0.2953 0.060 Uiso 1 1 calc R
C16 C 0.6510(3) 0.4446(3) 0.23766(19) 0.0639(12) Uani 1 1 d .
H16A H 0.6782 0.4947 0.2272 0.096 Uiso 1 1 calc R
H16B H 0.5976 0.4569 0.2531 0.096 Uiso 1 1 calc R
H16C H 0.6454 0.4105 0.2038 0.096 Uiso 1 1 calc R
C17 C 0.7125(3) 0.4540(3) 0.33360(18) 0.0914(17) Uani 1 1 d U
H17A H 0.7360 0.4226 0.3648 0.137 Uiso 1 1 calc R
H17B H 0.6606 0.4761 0.3459 0.137 Uiso 1 1 calc R
H17C H 0.7488 0.4982 0.3235 0.137 Uiso 1 1 calc R
C18 C 0.71748(19) 0.12234(17) 0.46347(12) 0.0289(7) Uani 1 1 d .
C19 C 0.6859(2) 0.1695(2) 0.50750(14) 0.0436(9) Uani 1 1 d .
C20 C 0.6965(3) 0.1429(3) 0.56308(16) 0.0567(11) Uani 1 1 d .
H20 H 0.6748 0.1738 0.5935 0.068 Uiso 1 1 calc R
C21 C 0.7369(3) 0.0742(3) 0.57548(16) 0.0589(11) Uani 1 1 d .
H21 H 0.7432 0.0578 0.6141 0.071 Uiso 1 1 calc R
C22 C 0.7688(2) 0.0281(2) 0.53207(15) 0.0494(9) Uani 1 1 d .
H22 H 0.7978 -0.0195 0.5409 0.059 Uiso 1 1 calc R
C23 C 0.7585(2) 0.05103(18) 0.47489(13) 0.0349(7) Uani 1 1 d .
C24 C 0.6424(2) 0.2471(2) 0.49624(18) 0.0576(11) Uani 1 1 d .
H24 H 0.6407 0.2552 0.4539 0.069 Uiso 1 1 calc R
C25 C 0.5557(3) 0.2450(4) 0.5176(4) 0.135(3) Uani 1 1 d .
H25A H 0.5554 0.2407 0.5593 0.203 Uiso 1 1 calc R
H25B H 0.5280 0.1985 0.5011 0.203 Uiso 1 1 calc R
H25C H 0.5281 0.2945 0.5060 0.203 Uiso 1 1 calc R
C26 C 0.6876(4) 0.3178(3) 0.5219(3) 0.122(3) Uani 1 1 d .
H26A H 0.6877 0.3130 0.5636 0.183 Uiso 1 1 calc R
H26B H 0.6612 0.3681 0.5109 0.183 Uiso 1 1 calc R
H26C H 0.7431 0.3178 0.5079 0.183 Uiso 1 1 calc R
C27 C 0.7951(2) 0.00015(19) 0.42749(14) 0.0393(8) Uani 1 1 d .
H27 H 0.7733 0.0197 0.3902 0.047 Uiso 1 1 calc R
C28 C 0.7728(3) -0.0891(2) 0.4339(2) 0.0705(13) Uani 1 1 d .
H28A H 0.7986 -0.1111 0.4681 0.106 Uiso 1 1 calc R
H28B H 0.7912 -0.1188 0.4002 0.106 Uiso 1 1 calc R
H28C H 0.7143 -0.0943 0.4374 0.106 Uiso 1 1 calc R
C29 C 0.8860(2) 0.0105(3) 0.42648(19) 0.0683(13) Uani 1 1 d .
H29A H 0.8991 0.0673 0.4208 0.102 Uiso 1 1 calc R
H29B H 0.9087 -0.0213 0.3952 0.102 Uiso 1 1 calc R
H29C H 0.9086 -0.0079 0.4628 0.102 Uiso 1 1 calc R
C30 C 0.9005(2) 0.3632(2) 0.40506(14) 0.0364(8) Uani 1 1 d .
C31 C 0.95173(18) 0.43353(18) 0.40595(14) 0.0330(7) Uani 1 1 d .
C32 C 0.9757(2) 0.4659(2) 0.45673(16) 0.0510(10) Uani 1 1 d .
H32 H 0.9592 0.4423 0.4917 0.061 Uiso 1 1 calc R
C33 C 0.9755(3) 0.4668(3) 0.35507(16) 0.0713(15) Uani 1 1 d .
H33 H 0.9582 0.4439 0.3200 0.086 Uiso 1 1 calc R

loop_
_atom_site_aniso_label
_atom_site_aniso_U_11
_atom_site_aniso_U_22
_atom_site_aniso_U_33
_atom_site_aniso_U_23
_atom_site_aniso_U_13
_atom_site_aniso_U_12
Cu1 0.0330(2) 0.0298(2) 0.02766(18) 0.00517(17) -0.00612(18) -0.01214(15)
N1 0.0309(13) 0.0317(13) 0.0288(13) 0.0100(11) -0.0030(11) -0.0057(11)
N2 0.0309(13) 0.0277(12) 0.0206(12) 0.0012(10) -0.0013(11) -0.0028(11)
N3 0.0406(16) 0.0393(16) 0.0360(16) 0.0084(12) -0.0131(13) -0.0130(13)
C1 0.054(2) 0.054(2) 0.0234(17) 0.0055(16) -0.0065(15) -0.0121(18)
C2 0.0311(17) 0.0338(17) 0.0286(17) 0.0031(14) -0.0078(14) -0.0004(13)
C3 0.0285(16) 0.0328(17) 0.0298(17) 0.0041(14) -0.0094(14) -0.0051(13)
C4 0.0293(15) 0.0232(14) 0.0251(18) -0.0013(13) 0.0013(13) -0.0012(12)
C5 0.0375(18) 0.044(2) 0.036(2) 0.0028(15) -0.0030(14) -0.0161(15)
C6 0.0355(17) 0.0369(18) 0.0237(15) 0.0062(13) -0.0029(13) -0.0087(14)
C7 0.0352(18) 0.047(2) 0.0344(18) 0.0049(16) -0.0022(15) -0.0115(16)
C8 0.045(2) 0.068(3) 0.048(2) 0.008(2) 0.0112(18) -0.0146(19)
C9 0.054(3) 0.068(3) 0.055(3) 0.024(2) 0.017(2) -0.021(2)
C10 0.065(3) 0.041(2) 0.052(2) 0.0215(18) -0.002(2) -0.0109(18)
C11 0.0406(19) 0.0431(19) 0.0331(18) 0.0114(15) -0.0034(16) -0.0038(16)
C12 0.037(2) 0.049(2) 0.053(2) -0.0043(18) 0.0029(18) 0.0002(16)
C13 0.068(3) 0.063(3) 0.054(3) 0.003(2) -0.001(2) 0.015(2)
C14 0.075(3) 0.078(3) 0.066(3) -0.020(3) 0.007(3) 0.006(3)
C15 0.058(2) 0.041(2) 0.051(2) 0.0158(16) 0.0062(19) 0.0067(17)
C16 0.054(3) 0.062(3) 0.076(3) 0.008(2) -0.010(2) 0.007(2)
C17 0.106(4) 0.113(4) 0.055(3) -0.006(3) 0.000(3) 0.050(4)
C18 0.0375(18) 0.0292(15) 0.0200(15) 0.0026(12) -0.0003(14) -0.0120(14)
C19 0.057(2) 0.042(2) 0.031(2) -0.0071(16) 0.0105(17) -0.0179(18)
C20 0.079(3) 0.062(3) 0.029(2) -0.0065(18) 0.0097(19) -0.023(2)
C21 0.077(3) 0.075(3) 0.0241(19) 0.0114(19) -0.0046(19) -0.024(2)
C22 0.058(2) 0.053(2) 0.037(2) 0.0165(17) -0.0117(19) -0.0148(19)
C23 0.0428(19) 0.0363(17) 0.0255(16) 0.0047(14) -0.0044(14) -0.0109(15)
C24 0.073(3) 0.047(2) 0.053(2) -0.0122(19) 0.024(2) 0.005(2)
C25 0.089(4) 0.090(4) 0.227(8) -0.018(5) 0.047(5) 0.008(3)
C26 0.150(6) 0.049(3) 0.167(7) -0.033(4) 0.003(5) -0.011(3)
C27 0.0423(19) 0.0341(17) 0.042(2) 0.0041(15) -0.0055(16) 0.0045(15)
C28 0.080(3) 0.039(2) 0.093(3) -0.007(2) 0.011(3) 0.009(2)
C29 0.052(3) 0.089(3) 0.063(3) 0.001(3) 0.007(2) -0.001(2)
C30 0.0354(18) 0.0350(18) 0.0387(19) 0.0047(15) -0.0083(15) -0.0076(16)
C31 0.0302(17) 0.0271(17) 0.0418(19) 0.0041(14) -0.0027(14) -0.0046(13)
C32 0.064(3) 0.050(2) 0.039(2) 0.0077(18) -0.0045(18) -0.0315(19)
C33 0.109(4) 0.073(3) 0.032(2) -0.005(2) -0.004(2) -0.057(3)

loop_
_atom_type_symbol
_atom_type_description
_atom_type_scat_dispersion_real
_atom_type_scat_dispersion_imag
_atom_type_scat_source
C C 0.0033 0.0016 'International Tables Vol C Tables 4.2.6.8 and 6.1.1.4'
H H 0.0000 0.0000 'International Tables Vol C Tables 4.2.6.8 and 6.1.1.4'
N N 0.0061 0.0033 'International Tables Vol C Tables 4.2.6.8 and 6.1.1.4'
Cu Cu 0.3201 1.2651 'International Tables Vol C Tables 4.2.6.8 and 6.1.1.4'

loop_
_geom_angle_atom_site_label_1
_geom_angle_atom_site_label_2
_geom_angle_atom_site_label_3
_geom_angle
_geom_angle_site_symmetry_1
_geom_angle_site_symmetry_3
N3 Cu1 N2 147.51(12) . .
N3 Cu1 N1 113.01(11) . .
N2 Cu1 N1 99.05(10) . .
C2 N1 C6 121.7(2) . .
C2 N1 Cu1 121.15(19) . .
C6 N1 Cu1 117.19(18) . .
C4 N2 C18 119.4(2) . .
C4 N2 Cu1 121.93(19) . .
C18 N2 Cu1 118.63(18) . .
C30 N3 Cu1 166.9(3) . .
C2 C1 H1A 109.5 . .
C2 C1 H1B 109.5 . .
H1A C1 H1B 109.5 . .
C2 C1 H1C 109.5 . .
H1A C1 H1C 109.5 . .
H1B C1 H1C 109.5 . .
N1 C2 C3 123.7(3) . .
N1 C2 C1 119.4(3) . .
C3 C2 C1 116.8(3) . .
C2 C3 C4 129.2(3) . .
C2 C3 H3 115.4 . .
C4 C3 H3 115.4 . .
N2 C4 C3 124.3(3) . .
N2 C4 C5 119.3(3) . .
C3 C4 C5 116.4(3) . .
C4 C5 H5A 109.5 . .
C4 C5 H5B 109.5 . .
H5A C5 H5B 109.5 . .
C4 C5 H5C 109.5 . .
H5A C5 H5C 109.5 . .
H5B C5 H5C 109.5 . .
C7 C6 C11 121.1(3) . .
C7 C6 N1 119.6(3) . .
C11 C6 N1 118.9(3) . .
C8 C7 C6 118.3(3) . .
C8 C7 C12 120.9(3) . .
C6 C7 C12 120.8(3) . .
C9 C8 C7 121.3(4) . .
C9 C8 H8 119.3 . .
C7 C8 H8 119.3 . .
C10 C9 C8 120.0(3) . .
C10 C9 H9 120.0 . .
C8 C9 H9 120.0 . .
C9 C10 C11 121.2(4) . .
C9 C10 H10 119.4 . .
C11 C10 H10 119.4 . .
C10 C11 C6 118.0(3) . .
C10 C11 C15 119.7(3) . .
C6 C11 C15 122.2(3) . .
C7 C12 C13 110.7(3) . .
C7 C12 C14 113.2(3) . .
C13 C12 C14 109.5(3) . .
C7 C12 H12 107.7 . .
C13 C12 H12 107.7 . .
C14 C12 H12 107.7 . .
C12 C13 H13A 109.5 . .
C12 C13 H13B 109.5 . .
H13A C13 H13B 109.5 . .
C12 C13 H13C 109.5 . .
H13A C13 H13C 109.5 . .
H13B C13 H13C 109.5 . .
C12 C14 H14A 109.5 . .
C12 C14 H14B 109.5 . .
H14A C14 H14B 109.5 . .
C12 C14 H14C 109.5 . .
H14A C14 H14C 109.5 . .
H14B C14 H14C 109.5 . .
C17 C15 C11 111.8(4) . .
C17 C15 C16 109.9(3) . .
C11 C15 C16 112.4(3) . .
C17 C15 H15 107.5 . .
C11 C15 H15 107.5 . .
C16 C15 H15 107.5 . .
C15 C16 H16A 109.5 . .
C15 C16 H16B 109.5 . .
H16A C16 H16B 109.5 . .
C15 C16 H16C 109.5 . .
H16A C16 H16C 109.5 . .
H16B C16 H16C 109.5 . .
C15 C17 H17A 109.5 . .
C15 C17 H17B 109.5 . .
H17A C17 H17B 109.5 . .
C15 C17 H17C 109.5 . .
H17A C17 H17C 109.5 . .
H17B C17 H17C 109.5 . .
C23 C18 C19 121.3(3) . .
C23 C18 N2 119.8(3) . .
C19 C18 N2 118.8(3) . .
C20 C19 C18 117.7(4) . .
C20 C19 C24 120.0(3) . .
C18 C19 C24 122.2(3) . .
C21 C20 C19 122.2(4) . .
C21 C20 H20 118.9 . .
C19 C20 H20 118.9 . .
C20 C21 C22 120.0(3) . .
C20 C21 H21 120.0 . .
C22 C21 H21 120.0 . .
C21 C22 C23 120.4(3) . .
C21 C22 H22 119.8 . .
C23 C22 H22 119.8 . .
C18 C23 C22 118.3(3) . .
C18 C23 C27 121.9(3) . .
C22 C23 C27 119.7(3) . .
C19 C24 C26 110.8(4) . .
C19 C24 C25 112.2(4) . .
C26 C24 C25 110.9(4) . .
C19 C24 H24 107.6 . .
C26 C24 H24 107.6 . .
C25 C24 H24 107.6 . .
C24 C25 H25A 109.5 . .
C24 C25 H25B 109.5 . .
H25A C25 H25B 109.5 . .
C24 C25 H25C 109.5 . .
H25A C25 H25C 109.5 . .
H25B C25 H25C 109.5 . .
C24 C26 H26A 109.5 . .
C24 C26 H26B 109.5 . .
H26A C26 H26B 109.5 . .
C24 C26 H26C 109.5 . .
H26A C26 H26C 109.5 . .
H26B C26 H26C 109.5 . .
C29 C27 C23 110.3(3) . .
C29 C27 C28 110.5(3) . .
C23 C27 C28 111.7(3) . .
C29 C27 H27 108.1 . .
C23 C27 H27 108.1 . .
C28 C27 H27 108.1 . .
C27 C28 H28A 109.5 . .
C27 C28 H28B 109.5 . .
H28A C28 H28B 109.5 . .
C27 C28 H28C 109.5 . .
H28A C28 H28C 109.5 . .
H28B C28 H28C 109.5 . .
C27 C29 H29A 109.5 . .
C27 C29 H29B 109.5 . .
H29A C29 H29B 109.5 . .
C27 C29 H29C 109.5 . .
H29A C29 H29C 109.5 . .
H29B C29 H29C 109.5 . .
N3 C30 C31 176.9(4) . .
C32 C31 C33 120.9(3) . .
C32 C31 C30 120.2(3) . .
C33 C31 C30 118.9(3) . .
C31 C32 C32 119.40(19) . 2_765
C31 C32 H32 120.3 . .
C32 C32 H32 120.3 2_765 .
C33 C33 C31 119.73(19) 2_765 .
C33 C33 H33 120.1 2_765 .
C31 C33 H33 120.1 . .

loop_
_geom_bond_atom_site_label_1
_geom_bond_atom_site_label_2
_geom_bond_distance
_geom_bond_site_symmetry_2
Cu1 N3 1.846(3) .
Cu1 N2 1.891(2) .
Cu1 N1 1.964(2) .
N1 C2 1.311(4) .
N1 C6 1.436(4) .
N2 C4 1.321(4) .
N2 C18 1.441(4) .
N3 C30 1.131(4) .
C1 C2 1.508(4) .
C1 H1A 0.9800 .
C1 H1B 0.9800 .
C1 H1C 0.9800 .
C2 C3 1.402(4) .
C3 C4 1.403(4) .
C3 H3 0.9500 .
C4 C5 1.516(4) .
C5 H5A 0.9800 .
C5 H5B 0.9800 .
C5 H5C 0.9800 .
C6 C7 1.402(5) .
C6 C11 1.404(5) .
C7 C8 1.384(5) .
C7 C12 1.511(5) .
C8 C9 1.377(6) .
C8 H8 0.9500 .
C9 C10 1.372(6) .
C9 H9 0.9500 .
C10 C11 1.395(5) .
C10 H10 0.9500 .
C11 C15 1.509(5) .
C12 C13 1.515(5) .
C12 C14 1.542(5) .
C12 H12 1.0000 .
C13 H13A 0.9800 .
C13 H13B 0.9800 .
C13 H13C 0.9800 .
C14 H14A 0.9800 .
C14 H14B 0.9800 .
C14 H14C 0.9800 .
C15 C17 1.504(6) .
C15 C16 1.518(5) .
C15 H15 1.0000 .
C16 H16A 0.9800 .
C16 H16B 0.9800 .
C16 H16C 0.9800 .
C17 H17A 0.9800 .
C17 H17B 0.9800 .
C17 H17C 0.9800 .
C18 C23 1.394(4) .
C18 C19 1.398(4) .
C19 C20 1.386(5) .
C19 C24 1.503(5) .
C20 C21 1.358(6) .
C20 H20 0.9500 .
C21 C22 1.379(5) .
C21 H21 0.9500 .
C22 C23 1.403(5) .
C22 H22 0.9500 .
C23 C27 1.523(5) .
C24 C26 1.520(6) .
C24 C25 1.525(6) .
C24 H24 1.0000 .
C25 H25A 0.9800 .
C25 H25B 0.9800 .
C25 H25C 0.9800 .
C26 H26A 0.9800 .
C26 H26B 0.9800 .
C26 H26C 0.9800 .
C27 C29 1.521(5) .
C27 C28 1.538(5) .
C27 H27 1.0000 .
C28 H28A 0.9800 .
C28 H28B 0.9800 .
C28 H28C 0.9800 .
C29 H29A 0.9800 .
C29 H29B 0.9800 .
C29 H29C 0.9800 .
C30 C31 1.448(4) .
C31 C32 1.365(5) .
C31 C33 1.372(5) .
C32 C32 1.392(6) 2_765
C32 H32 0.9500 .
C33 C33 1.372(7) 2_765
C33 H33 0.9500 .

loop_
_geom_torsion_atom_site_label_1
_geom_torsion_atom_site_label_2
_geom_torsion_atom_site_label_3
_geom_torsion_atom_site_label_4
_geom_torsion
_geom_torsion_site_symmetry_4
N3 Cu1 N1 C2 -171.3(2) .
N2 Cu1 N1 C2 3.3(3) .
N3 Cu1 N1 C6 9.4(3) .
N2 Cu1 N1 C6 -175.9(2) .
N3 Cu1 N2 C4 162.9(2) .
N1 Cu1 N2 C4 -7.8(2) .
N3 Cu1 N2 C18 -14.9(3) .
N1 Cu1 N2 C18 174.3(2) .
N2 Cu1 N3 C30 -156.3(12) .
N1 Cu1 N3 C30 13.8(13) .
C6 N1 C2 C3 -178.3(3) .
Cu1 N1 C2 C3 2.5(4) .
C6 N1 C2 C1 0.4(5) .
Cu1 N1 C2 C1 -178.8(2) .
N1 C2 C3 C4 -6.0(5) .
C1 C2 C3 C4 175.3(3) .
C18 N2 C4 C3 -175.2(3) .
Cu1 N2 C4 C3 6.9(4) .
C18 N2 C4 C5 5.2(4) .
Cu1 N2 C4 C5 -172.6(2) .
C2 C3 C4 N2 0.7(5) .
C2 C3 C4 C5 -179.7(3) .
C2 N1 C6 C7 -94.5(4) .
Cu1 N1 C6 C7 84.7(3) .
C2 N1 C6 C11 92.9(4) .
Cu1 N1 C6 C11 -87.9(3) .
C11 C6 C7 C8 2.4(5) .
N1 C6 C7 C8 -170.1(3) .
C11 C6 C7 C12 -179.1(3) .
N1 C6 C7 C12 8.5(4) .
C6 C7 C8 C9 -1.6(6) .
C12 C7 C8 C9 179.9(4) .
C7 C8 C9 C10 0.1(6) .
C8 C9 C10 C11 0.6(6) .
C9 C10 C11 C6 0.2(5) .
C9 C10 C11 C15 -179.6(4) .
C7 C6 C11 C10 -1.7(5) .
N1 C6 C11 C10 170.8(3) .
C7 C6 C11 C15 178.1(3) .
N1 C6 C11 C15 -9.4(5) .
C8 C7 C12 C13 83.2(4) .
C6 C7 C12 C13 -95.3(4) .
C8 C7 C12 C14 -40.2(5) .
C6 C7 C12 C14 141.3(3) .
C10 C11 C15 C17 -71.0(4) .
C6 C11 C15 C17 109.1(4) .
C10 C11 C15 C16 53.2(5) .
C6 C11 C15 C16 -126.7(4) .
C4 N2 C18 C23 83.8(4) .
Cu1 N2 C18 C23 -98.3(3) .
C4 N2 C18 C19 -100.6(3) .
Cu1 N2 C18 C19 77.3(3) .
C23 C18 C19 C20 -0.2(5) .
N2 C18 C19 C20 -175.7(3) .
C23 C18 C19 C24 179.3(3) .
N2 C18 C19 C24 3.7(5) .
C18 C19 C20 C21 0.9(6) .
C24 C19 C20 C21 -178.6(4) .
C19 C20 C21 C22 -0.2(6) .
C20 C21 C22 C23 -1.1(6) .
C19 C18 C23 C22 -1.1(5) .
N2 C18 C23 C22 174.4(3) .
C19 C18 C23 C27 -178.3(3) .
N2 C18 C23 C27 -2.8(4) .
C21 C22 C23 C18 1.8(5) .
C21 C22 C23 C27 179.1(3) .
C20 C19 C24 C26 63.1(5) .
C18 C19 C24 C26 -116.3(5) .
C20 C19 C24 C25 -61.4(5) .
C18 C19 C24 C25 119.1(5) .
C18 C23 C27 C29 104.8(4) .
C22 C23 C27 C29 -72.4(4) .
C18 C23 C27 C28 -131.9(3) .
C22 C23 C27 C28 50.9(4) .
Cu1 N3 C30 C31 9(8) .
N3 C30 C31 C32 145(7) .
N3 C30 C31 C33 -34(7) .
C33 C31 C32 C32 0.5(7) 2_765
C30 C31 C32 C32 -179.4(4) 2_765
C32 C31 C33 C33 0.4(9) 2_765
C30 C31 C33 C33 -179.6(6) 2_765
